data_4343746
loop_
_publ_author_name
'Burns, R.C.'
'Gillespie, R.J.'
'Chan, W.L.'
'Slim, D.R.'
'Sawyer, J.F.'
'Luk, W.C.'

_publ_section_title
;
 Preparation and Characterization of Se10 (As F6)2, Se10 (Sb F6)2, and
 Se10 (Al Cl4)2 and Crystal Structure of Se10 (Sb F6)2
;
_journal_name_full 'Inorganic Chemistry'
_journal_page_first 1432
_journal_page_last 1439
_journal_volume 19
_journal_year 1980
_chemical_formula_sum 'F12 Sb2 Se10'
_chemical_name_systematic 'Se10 (Sb F6)2'
_space_group_IT_number 14
_symmetry_space_group_name_Hall '-P 2ybc'
_symmetry_space_group_name_H-M 'P 1 21/c 1'
_cell_angle_alpha 90
_cell_angle_beta 109.24
_cell_angle_gamma 90
_cell_formula_units_Z 8
_cell_length_a 19.869
_cell_length_b 16.2
_cell_length_c 13.282
_cell_volume 4036.397
_citation_journal_id_ASTM INOCAJ
_cod_data_source_file Burns_INOCAJ_1980_1011.cif
_cod_data_source_block F12Sb2Se10
_cod_database_code 4343746

loop_
_symmetry_equiv_pos_as_xyz
x,y,z
-x,y+1/2,-z+1/2
-x,-y,-z
x,-y-1/2,z-1/2

loop_
_atom_site_label
_atom_site_type_symbol
_atom_site_fract_x
_atom_site_fract_y
_atom_site_fract_z
_atom_site_occupancy
_atom_site_U_iso_or_equiv
F19 F-1 0.2797 0.1651 0.114 1 0.0
Se9 Se 0.4547 0.7394 -0.1517 1 0.0
Sb4 Sb+5 0.3629 0.0975 0.1628 1 0.0
Se10 Se 0.3992 0.6182 -0.1544 1 0.0
F3 F-1 0.8636 0.3222 0.0589 1 0.0
Se6 Se 0.2885 0.6609 -0.1326 1 0.0
Se12 Se 0.9675 0.8858 0.1429 1 0.0
F10 F-1 0.1541 0.9516 0.1697 1 0.0
Sb2 Sb+5 0.1438 0.9025 0.0434 1 0.0
F21 F-1 0.4017 0.146 0.0721 1 0.0
F11 F-1 0.182 0.9939 0.0001 1 0.0
F5 F-1 0.7748 0.4146 -0.0913 1 0.0
F1 F-1 0.8394 0.4875 0.9956 1 0.0
Sb1 Sb+5 0.8697 0.4249 -0.0032 1 0.0
F9 F-1 0.2347 0.8531 0.1068 1 0.0
Se8 Se 0.4486 0.662 0.1024 1 0.0
Se19 Se 0.9545 0.6573 0.0961 1 0.0
F2 F-1 0.9662 0.433 0.0812 1 0.0
F18 F-1 0.445 0.44 0.0565 1 0.0
F17 F-1 0.2832 0.4027 0.1307 1 0.0
F24 F-1 0.3275 0.0255 0.0525 1 0.0
F13 F-1 0.3523 0.3411 0.0123 1 0.0
Se16 Se 0.7984 0.6513 0.1829 1 0.0
Se2 Se 0.466 0.889 0.0659 1 0.0
Se15 Se 0.7663 0.7797 0.2525 1 0.0
Se3 Se 0.4041 0.9305 -0.102 1 0.0
F8 F-1 0.0529 0.9501 -0.0175 1 0.0
Se17 Se 0.9092 0.6149 0.314 1 0.0
F4 F-1 0.8751 0.5271 -0.0646 1 0.0
F7 F-1 0.138 0.8443 -0.0851 1 0.0
F15 F-1 0.3805 0.5192 0.18 1 0.0
F6 F-1 0.8958 0.3715 -0.1084 1 0.0
F16 F-1 0.4186 0.3592 0.2191 1 0.0
F23 F-1 0.321 0.0425 0.247 1 0.0
Se5 Se 0.2625 0.7871 -0.2373 1 0.0
F14 F-1 0.3202 0.487 -0.019 1 0.0
Se7 Se 0.3388 0.7185 0.0448 1 0.0
Se4 Se 0.2873 0.892 -0.1177 1 0.0
Se20 Se 0.8436 0.7073 0.048 1 0.0
Se18 Se 0.9618 0.7396 0.3562 1 0.0
Se11 Se 1.021 0.7565 0.2244 1 0.0
F22 F-1 0.3888 0.1721 0.2739 1 0.0
Se14 Se 0.7875 0.8794 0.1481 1 0.0
Sb3 Sb+5 0.3666 0.4244 0.0975 1 0.0
Se1 Se 0.5175 0.7596 0.0397 1 0.0
Se13 Se 0.9028 0.9267 0.2451 1 0.0
F12 F-1 0.0972 0.8095 0.0843 1 0.0
F20 F-1 0.4443 0.0245 0.2207 1 0.0
